data_7052750
loop_
_publ_author_name
'Janssen (n\'ee Kirleis), Karin'
'Butensch\"on, Holger'

_publ_section_title
;
 New cyclopentadienylethylphosphane chelate complexes with
 unsymmetrical phosphane substitution
;
_journal_issue 10
_journal_name_full 'New Journal of Chemistry'
_journal_page_first 2287
_journal_paper_doi 10.1039/c1nj20292h
_journal_volume 35
_journal_year 2011
_chemical_formula_sum 'C18 H25 I P Rh'
_chemical_formula_weight 502.16
_chemical_name_systematic
;
?
;
_space_group_IT_number 61
_symmetry_cell_setting orthorhombic
_symmetry_space_group_name_Hall '-P 2ac 2ab'
_symmetry_space_group_name_H-M 'P b c a'
_atom_sites_solution_hydrogens geom
_atom_sites_solution_primary direct
_atom_sites_solution_secondary difmap
_audit_creation_method SHELXL-97
_cell_angle_alpha 90.00
_cell_angle_beta 90.00
_cell_angle_gamma 90.00
_cell_formula_units_Z 16
_cell_length_a 21.093(9)
_cell_length_b 16.109(5)
_cell_length_c 21.823(6)
_cell_measurement_reflns_used 8000
_cell_measurement_temperature 297
_cell_measurement_theta_max 24.55
_cell_measurement_theta_min 2.15
_cell_volume 7415(4)
_computing_structure_refinement 'SHELXL-97 (Sheldrick, 1997)'
_computing_structure_solution 'SHELXS-97 (Sheldrick, 1997)'
_diffrn_ambient_temperature 297
_diffrn_measured_fraction_theta_full 0.986
_diffrn_measured_fraction_theta_max 0.986
_diffrn_measurement_device_type 'STOE IPDS'
_diffrn_measurement_method psi-scan
_diffrn_radiation_monochromator graphite
_diffrn_radiation_source 'fine-focus sealed tube'
_diffrn_radiation_type MoK\a
_diffrn_radiation_wavelength 0.71073
_diffrn_reflns_av_R_equivalents 0.0967
_diffrn_reflns_av_sigmaI/netI 0.0482
_diffrn_reflns_limit_h_max 25
_diffrn_reflns_limit_h_min -26
_diffrn_reflns_limit_k_max 19
_diffrn_reflns_limit_k_min -19
_diffrn_reflns_limit_l_max 26
_diffrn_reflns_limit_l_min -26
_diffrn_reflns_number 102298
_diffrn_reflns_theta_full 26.15
_diffrn_reflns_theta_max 26.15
_diffrn_reflns_theta_min 1.93
_exptl_absorpt_coefficient_mu 2.665
_exptl_absorpt_correction_T_max 0.8520
_exptl_absorpt_correction_T_min 0.7499
_exptl_absorpt_correction_type multi-scan
_exptl_absorpt_process_details
;
[c.f. r.h. blessing, acta cryst. (1995), a51, 33-38]
;
_exptl_crystal_colour violet
_exptl_crystal_density_diffrn 1.799
_exptl_crystal_density_method 'not measured'
_exptl_crystal_description block
_exptl_crystal_F_000 3936
_exptl_crystal_size_max 0.10
_exptl_crystal_size_mid 0.09
_exptl_crystal_size_min 0.06
_refine_diff_density_max 1.195
_refine_diff_density_min -1.055
_refine_diff_density_rms 0.115
_refine_ls_extinction_method none
_refine_ls_goodness_of_fit_ref 0.950
_refine_ls_hydrogen_treatment constr
_refine_ls_matrix_type full
_refine_ls_number_parameters 376
_refine_ls_number_reflns 7303
_refine_ls_number_restraints 0
_refine_ls_restrained_S_all 0.950
_refine_ls_R_factor_all 0.0609
_refine_ls_R_factor_gt 0.0361
_refine_ls_shift/su_max 0.001
_refine_ls_shift/su_mean 0.000
_refine_ls_structure_factor_coef Fsqd
_refine_ls_weighting_details 'calc w=1/[\s^2^(Fo^2^)+(0.0481P)^2^+0.0000P] where P=(Fo^2^+2Fc^2^)/3'
_refine_ls_weighting_scheme calc
_refine_ls_wR_factor_gt 0.0835
_refine_ls_wR_factor_ref 0.0881
_reflns_number_gt 4923
_reflns_number_total 7303
_reflns_threshold_expression >2sigma(I)
_cod_data_source_file c1nj20292h.txt
_cod_data_source_block I
_cod_depositor_comments
;
The following automatic conversions were performed:

'_symmetry_cell_setting' value 'Orthorhombic' changed to
'orthorhombic' according to
/home/saulius/struct/CIF-dictionaries/cif_core.dic dictionary named
'cif_core.dic' version 2.4.1 from 2010-06-29.

Automatic conversion script
Id: cif_fix_values 1715 2011-07-08 13:25:40Z adriana 
;
_cod_original_sg_symbol_H-M Pbca
_cod_original_formula_sum 'C18 H25 I1 P1 Rh1'
_cod_database_code 7052750

loop_
_symmetry_equiv_pos_as_xyz
'x, y, z'
'-x+1/2, -y, z+1/2'
'x+1/2, -y+1/2, -z'
'-x, y+1/2, -z+1/2'
'-x, -y, -z'
'x-1/2, y, -z-1/2'
'-x-1/2, y-1/2, z'
'x, -y-1/2, z-1/2'

loop_
_atom_site_label
_atom_site_type_symbol
_atom_site_fract_x
_atom_site_fract_y
_atom_site_fract_z
_atom_site_U_iso_or_equiv
_atom_site_adp_type
_atom_site_occupancy
_atom_site_symmetry_multiplicity
_atom_site_calc_flag
_atom_site_refinement_flags
Rh1 Rh 0.034186(18) 0.34139(3) 0.195816(19) 0.03602(11) Uani 1 1 d .
I1 I 0.04231(2) 0.19525(3) 0.13707(2) 0.06854(15) Uani 1 1 d .
P1 P -0.04436(5) 0.31535(7) 0.26455(6) 0.0304(3) Uani 1 1 d .
C1 C -0.0103(3) 0.4623(3) 0.1896(3) 0.0563(17) Uani 1 1 d .
C2 C 0.0537(3) 0.4709(3) 0.2097(3) 0.0552(16) Uani 1 1 d .
H2 H 0.0667 0.4895 0.2481 0.066 Uiso 1 1 calc R
C3 C 0.0931(3) 0.4467(5) 0.1619(4) 0.075(2) Uani 1 1 d .
H3 H 0.1372 0.4473 0.1630 0.090 Uiso 1 1 calc R
C4 C 0.0581(4) 0.4224(5) 0.1144(4) 0.080(2) Uani 1 1 d .
H4 H 0.0741 0.4018 0.0778 0.097 Uiso 1 1 calc R
C5 C -0.0056(4) 0.4323(4) 0.1276(4) 0.073(2) Uani 1 1 d .
H5 H -0.0393 0.4215 0.1013 0.088 Uiso 1 1 calc R
C6 C -0.0688(3) 0.4764(4) 0.2268(4) 0.0672(19) Uani 1 1 d .
H6A H -0.1062 0.4642 0.2018 0.081 Uiso 1 1 calc R
H6B H -0.0709 0.5349 0.2390 0.081 Uiso 1 1 calc R
C7 C -0.0698(3) 0.4228(3) 0.2832(3) 0.0500(14) Uani 1 1 d .
H7A H -0.1127 0.4217 0.3003 0.060 Uiso 1 1 calc R
H7B H -0.0413 0.4463 0.3141 0.060 Uiso 1 1 calc R
C8 C -0.0242(2) 0.2698(3) 0.3380(2) 0.0352(11) Uani 1 1 d .
C9 C 0.0107(3) 0.1959(3) 0.3386(3) 0.0509(14) Uani 1 1 d .
H9 H 0.0203 0.1696 0.3018 0.061 Uiso 1 1 calc R
C10 C 0.0313(3) 0.1611(4) 0.3936(3) 0.0675(19) Uani 1 1 d .
H10 H 0.0547 0.1122 0.3937 0.081 Uiso 1 1 calc R
C11 C 0.0165(4) 0.1998(5) 0.4474(3) 0.075(2) Uani 1 1 d .
H11 H 0.0310 0.1775 0.4841 0.090 Uiso 1 1 calc R
C12 C -0.0189(3) 0.2704(5) 0.4485(3) 0.0643(18) Uani 1 1 d .
H12 H -0.0294 0.2950 0.4857 0.077 Uiso 1 1 calc R
C13 C -0.0393(3) 0.3051(4) 0.3944(3) 0.0516(14) Uani 1 1 d .
H13 H -0.0636 0.3532 0.3955 0.062 Uiso 1 1 calc R
C14 C -0.1186(2) 0.2591(3) 0.2397(2) 0.0349(11) Uani 1 1 d .
C15 C -0.1070(2) 0.1653(3) 0.2419(3) 0.0466(14) Uani 1 1 d .
H15A H -0.0965 0.1488 0.2839 0.056 Uiso 1 1 calc R
H15B H -0.0718 0.1510 0.2146 0.056 Uiso 1 1 calc R
H15C H -0.1454 0.1360 0.2287 0.056 Uiso 1 1 calc R
C16 C -0.1355(3) 0.2837(4) 0.1739(3) 0.0519(15) Uani 1 1 d .
H16A H -0.1432 0.3436 0.1720 0.062 Uiso 1 1 calc R
H16B H -0.1737 0.2538 0.1611 0.062 Uiso 1 1 calc R
H16C H -0.1003 0.2693 0.1466 0.062 Uiso 1 1 calc R
C17 C -0.1741(2) 0.2816(4) 0.2832(3) 0.0515(15) Uani 1 1 d .
H17A H -0.1817 0.3416 0.2816 0.062 Uiso 1 1 calc R
H17B H -0.1632 0.2654 0.3252 0.062 Uiso 1 1 calc R
H17C H -0.2124 0.2521 0.2703 0.062 Uiso 1 1 calc R
C18 C 0.1128(3) 0.2937(4) 0.2497(3) 0.069(2) Uani 1 1 d .
H18A H 0.1124 0.2329 0.2488 0.082 Uiso 1 1 calc R
H18B H 0.1087 0.3128 0.2922 0.082 Uiso 1 1 calc R
H18C H 0.1529 0.3140 0.2326 0.082 Uiso 1 1 calc R
Rh2 Rh 0.225534(17) 0.55160(2) 0.021813(18) 0.03226(10) Uani 1 1 d .
I2 I 0.25005(2) 0.40636(3) 0.07686(2) 0.06082(13) Uani 1 1 d .
P2 P 0.29106(6) 0.54185(8) -0.06034(6) 0.0324(3) Uani 1 1 d .
C31 C 0.1914(3) 0.6773(4) 0.0169(3) 0.0605(17) Uani 1 1 d .
H31 H 0.1695 0.6956 -0.0175 0.073 Uiso 1 1 calc R
C32 C 0.2128(3) 0.6229(4) 0.1102(3) 0.0569(16) Uani 1 1 d .
H32 H 0.2083 0.5976 0.1482 0.068 Uiso 1 1 calc R
C33 C 0.1636(3) 0.6424(4) 0.0709(3) 0.0599(17) Uani 1 1 d .
H33 H 0.1206 0.6344 0.0782 0.072 Uiso 1 1 calc R
C34 C 0.2713(3) 0.6475(4) 0.0833(3) 0.0531(15) Uani 1 1 d .
H34 H 0.3112 0.6432 0.1013 0.064 Uiso 1 1 calc R
C35 C 0.2583(3) 0.6792(3) 0.0249(3) 0.0509(15) Uani 1 1 d .
C36 C 0.3064(3) 0.7050(4) -0.0219(3) 0.0644(18) Uani 1 1 d .
H36A H 0.3491 0.6983 -0.0049 0.077 Uiso 1 1 calc R
H36B H 0.3004 0.7638 -0.0319 0.077 Uiso 1 1 calc R
C37 C 0.3003(3) 0.6535(3) -0.0797(3) 0.0528(15) Uani 1 1 d .
H37A H 0.3381 0.6611 -0.1052 0.063 Uiso 1 1 calc R
H37B H 0.2634 0.6723 -0.1032 0.063 Uiso 1 1 calc R
C44 C 0.3737(2) 0.4973(4) -0.0519(3) 0.0459(13) Uani 1 1 d .
C45 C 0.3697(3) 0.4031(4) -0.0543(3) 0.0602(17) Uani 1 1 d .
H45A H 0.3517 0.3859 -0.0937 0.072 Uiso 1 1 calc R
H45B H 0.3426 0.3832 -0.0209 0.072 Uiso 1 1 calc R
H45C H 0.4123 0.3794 -0.0498 0.072 Uiso 1 1 calc R
C46 C 0.4160(3) 0.5270(5) -0.1053(3) 0.072(2) Uani 1 1 d .
H46A H 0.4191 0.5877 -0.1044 0.087 Uiso 1 1 calc R
H46B H 0.3972 0.5094 -0.1443 0.087 Uiso 1 1 calc R
H46C H 0.4584 0.5028 -0.1012 0.087 Uiso 1 1 calc R
C47 C 0.4017(3) 0.5250(5) 0.0089(3) 0.0647(19) Uani 1 1 d .
H47A H 0.4044 0.5857 0.0098 0.078 Uiso 1 1 calc R
H47B H 0.4443 0.5014 0.0136 0.078 Uiso 1 1 calc R
H47C H 0.3746 0.5058 0.0425 0.078 Uiso 1 1 calc R
C48 C 0.2623(2) 0.4950(3) -0.1310(2) 0.0358(11) Uani 1 1 d .
C49 C 0.2658(2) 0.5323(4) -0.1877(2) 0.0438(13) Uani 1 1 d .
H49 H 0.2848 0.5842 -0.1912 0.053 Uiso 1 1 calc R
C50 C 0.2343(3) 0.4160(3) -0.1277(3) 0.0455(13) Uani 1 1 d .
H50 H 0.2317 0.3892 -0.0900 0.055 Uiso 1 1 calc R
C51 C 0.2414(3) 0.4935(4) -0.2400(3) 0.0541(16) Uani 1 1 d .
H51 H 0.2435 0.5198 -0.2779 0.065 Uiso 1 1 calc R
C52 C 0.2106(3) 0.3777(4) -0.1789(3) 0.0550(15) Uani 1 1 d .
H52 H 0.1919 0.3255 -0.1760 0.066 Uiso 1 1 calc R
C53 C 0.21463(16) 0.4172(3) -0.23488(16) 0.0585(17) Uani 1 1 d .
H53 H 0.1988 0.3912 -0.2697 0.070 Uiso 1 1 calc R
C54 C 0.13774(16) 0.4951(3) -0.02407(16) 0.0323(11) Uani 1 1 d R
H54A H 0.1428 0.4348 -0.0270 0.039 Uiso 1 1 calc R
H54B H 0.1328 0.5185 -0.0653 0.039 Uiso 1 1 calc R
H54C H 0.1000 0.5079 0.0004 0.039 Uiso 1 1 calc R

loop_
_atom_site_aniso_label
_atom_site_aniso_U_11
_atom_site_aniso_U_22
_atom_site_aniso_U_33
_atom_site_aniso_U_23
_atom_site_aniso_U_13
_atom_site_aniso_U_12
Rh1 0.03463(19) 0.0393(2) 0.0341(2) -0.00400(18) 0.00225(16) -0.00534(17)
I1 0.0604(2) 0.0712(3) 0.0741(3) -0.0364(2) 0.0147(2) -0.0031(2)
P1 0.0343(6) 0.0238(6) 0.0332(7) -0.0016(5) 0.0024(5) 0.0008(5)
C1 0.057(3) 0.034(3) 0.078(5) 0.023(3) 0.015(3) 0.001(3)
C2 0.063(4) 0.038(3) 0.065(4) -0.003(3) 0.000(3) -0.016(3)
C3 0.057(4) 0.076(5) 0.091(6) 0.012(4) 0.014(4) -0.026(4)
C4 0.093(6) 0.087(6) 0.061(5) 0.023(4) 0.023(4) -0.011(5)
C5 0.092(5) 0.058(4) 0.069(5) 0.022(4) -0.033(4) -0.005(4)
C6 0.068(4) 0.036(3) 0.098(6) 0.011(3) 0.004(4) 0.010(3)
C7 0.059(3) 0.033(3) 0.058(4) -0.008(3) 0.011(3) 0.004(2)
C8 0.040(3) 0.033(3) 0.032(3) -0.001(2) 0.000(2) -0.005(2)
C9 0.069(4) 0.039(3) 0.045(4) -0.002(3) -0.005(3) 0.010(3)
C10 0.084(5) 0.057(4) 0.061(5) 0.019(4) -0.021(4) 0.009(3)
C11 0.093(5) 0.092(6) 0.039(4) 0.016(4) -0.016(4) -0.014(5)
C12 0.088(5) 0.072(5) 0.033(4) -0.004(3) -0.001(3) -0.005(4)
C13 0.066(4) 0.049(3) 0.040(3) -0.007(3) 0.005(3) -0.006(3)
C14 0.033(2) 0.030(3) 0.042(3) 0.000(2) 0.000(2) -0.001(2)
C15 0.045(3) 0.033(3) 0.062(4) -0.004(3) 0.003(3) -0.003(2)
C16 0.050(3) 0.054(4) 0.052(4) 0.003(3) -0.016(3) -0.006(3)
C17 0.040(3) 0.046(3) 0.069(4) 0.001(3) 0.011(3) -0.001(2)
C18 0.068(4) 0.066(4) 0.071(5) 0.028(4) -0.051(4) -0.028(3)
Rh2 0.03288(18) 0.0348(2) 0.0291(2) -0.00032(17) 0.00077(16) 0.00596(16)
I2 0.0817(3) 0.0476(2) 0.0532(3) 0.0127(2) 0.0154(2) 0.0117(2)
P2 0.0357(6) 0.0305(7) 0.0308(7) 0.0012(5) 0.0016(5) 0.0002(5)
C31 0.081(4) 0.042(3) 0.059(4) -0.003(3) -0.001(3) 0.027(3)
C32 0.075(4) 0.056(4) 0.040(4) -0.012(3) 0.010(3) 0.014(3)
C33 0.055(3) 0.062(4) 0.063(4) -0.011(3) 0.009(3) 0.022(3)
C34 0.069(4) 0.043(3) 0.047(4) -0.018(3) -0.003(3) 0.003(3)
C35 0.066(4) 0.030(3) 0.056(4) -0.012(3) 0.005(3) 0.007(3)
C36 0.094(5) 0.031(3) 0.068(5) -0.002(3) 0.009(4) -0.008(3)
C37 0.067(4) 0.037(3) 0.054(4) 0.012(3) 0.009(3) -0.006(3)
C44 0.036(3) 0.059(4) 0.043(3) -0.003(3) 0.003(2) 0.005(3)
C45 0.060(4) 0.059(4) 0.062(4) 0.000(3) 0.006(3) 0.023(3)
C46 0.039(3) 0.111(6) 0.067(5) 0.014(4) 0.013(3) -0.004(3)
C47 0.043(3) 0.090(5) 0.061(4) -0.009(4) -0.011(3) 0.004(3)
C48 0.031(2) 0.041(3) 0.036(3) 0.000(2) 0.004(2) 0.006(2)
C49 0.046(3) 0.049(3) 0.037(3) 0.006(3) 0.005(2) 0.010(2)
C50 0.054(3) 0.043(3) 0.039(3) -0.003(3) 0.002(2) -0.002(3)
C51 0.053(3) 0.076(4) 0.033(3) 0.003(3) 0.001(3) 0.023(3)
C52 0.053(3) 0.054(4) 0.059(4) -0.015(3) 0.000(3) -0.007(3)
C53 0.050(3) 0.082(5) 0.044(4) -0.020(4) -0.008(3) 0.012(3)
C54 0.040(2) 0.053(3) 0.004(2) -0.006(2) -0.0017(18) -0.010(2)

loop_
_atom_type_symbol
_atom_type_description
_atom_type_scat_dispersion_real
_atom_type_scat_dispersion_imag
_atom_type_scat_source
C C 0.0033 0.0016 'International Tables Vol C Tables 4.2.6.8 and 6.1.1.4'
H H 0.0000 0.0000 'International Tables Vol C Tables 4.2.6.8 and 6.1.1.4'
I I -0.4742 1.8119 'International Tables Vol C Tables 4.2.6.8 and 6.1.1.4'
P P 0.1023 0.0942 'International Tables Vol C Tables 4.2.6.8 and 6.1.1.4'
Rh Rh -1.1178 0.9187 'International Tables Vol C Tables 4.2.6.8 and 6.1.1.4'

loop_
_geom_angle_atom_site_label_1
_geom_angle_atom_site_label_2
_geom_angle_atom_site_label_3
_geom_angle
C2 Rh1 C1 38.6(2)
C2 Rh1 C18 96.9(2)
C1 Rh1 C18 133.0(3)
C2 Rh1 C3 37.0(3)
C1 Rh1 C3 62.4(3)
C18 Rh1 C3 91.3(3)
C2 Rh1 C5 62.1(3)
C1 Rh1 C5 38.0(3)
C18 Rh1 C5 150.8(3)
C3 Rh1 C5 59.6(3)
C2 Rh1 C4 60.5(3)
C1 Rh1 C4 61.8(3)
C18 Rh1 C4 117.3(3)
C3 Rh1 C4 34.5(3)
C5 Rh1 C4 35.7(3)
C2 Rh1 P1 103.02(18)
C1 Rh1 P1 83.78(16)
C18 Rh1 P1 97.7(2)
C3 Rh1 P1 139.9(2)
C5 Rh1 P1 106.5(2)
C4 Rh1 P1 141.9(2)
C2 Rh1 I1 155.03(18)
C1 Rh1 I1 141.8(2)
C18 Rh1 I1 84.26(19)
C3 Rh1 I1 118.2(2)
C5 Rh1 I1 106.2(2)
C4 Rh1 I1 96.7(2)
P1 Rh1 I1 101.52(4)
C8 P1 C7 104.6(3)
C8 P1 C14 104.7(2)
C7 P1 C14 105.7(2)
C8 P1 Rh1 119.14(16)
C7 P1 Rh1 100.53(19)
C14 P1 Rh1 120.21(17)
C2 C1 C5 104.9(6)
C2 C1 C6 126.7(7)
C5 C1 C6 128.2(7)
C2 C1 Rh1 70.0(3)
C5 C1 Rh1 74.2(4)
C6 C1 Rh1 117.4(4)
C3 C2 C1 107.9(6)
C3 C2 Rh1 74.6(4)
C1 C2 Rh1 71.4(3)
C3 C2 H2 126.1
C1 C2 H2 126.1
Rh1 C2 H2 119.7
C4 C3 C2 109.6(7)
C4 C3 Rh1 74.1(4)
C2 C3 Rh1 68.4(3)
C4 C3 H3 125.2
C2 C3 H3 125.2
Rh1 C3 H3 123.9
C3 C4 C5 110.0(7)
C3 C4 Rh1 71.4(4)
C5 C4 Rh1 71.7(4)
C3 C4 H4 125.0
C5 C4 H4 125.0
Rh1 C4 H4 123.5
C4 C5 C1 107.5(6)
C4 C5 Rh1 72.5(4)
C1 C5 Rh1 67.9(3)
C4 C5 H5 126.2
C1 C5 H5 126.2
Rh1 C5 H5 124.9
C1 C6 C7 111.6(5)
C1 C6 H6A 109.3
C7 C6 H6A 109.3
C1 C6 H6B 109.3
C7 C6 H6B 109.3
H6A C6 H6B 108.0
C6 C7 P1 110.7(4)
C6 C7 H7A 109.5
P1 C7 H7A 109.5
C6 C7 H7B 109.5
P1 C7 H7B 109.5
H7A C7 H7B 108.1
C13 C8 C9 117.4(5)
C13 C8 P1 124.2(4)
C9 C8 P1 118.4(4)
C10 C9 C8 120.9(6)
C10 C9 H9 119.6
C8 C9 H9 119.6
C11 C10 C9 119.0(7)
C11 C10 H10 120.5
C9 C10 H10 120.5
C12 C11 C10 121.5(7)
C12 C11 H11 119.3
C10 C11 H11 119.3
C11 C12 C13 119.8(6)
C11 C12 H12 120.1
C13 C12 H12 120.1
C12 C13 C8 121.4(6)
C12 C13 H13 119.3
C8 C13 H13 119.3
C16 C14 C15 108.8(5)
C16 C14 C17 109.8(4)
C15 C14 C17 109.4(4)
C16 C14 P1 109.8(3)
C15 C14 P1 109.4(3)
C17 C14 P1 109.7(4)
C14 C15 H15A 109.5
C14 C15 H15B 109.5
H15A C15 H15B 109.5
C14 C15 H15C 109.5
H15A C15 H15C 109.5
H15B C15 H15C 109.5
C14 C16 H16A 109.5
C14 C16 H16B 109.5
H16A C16 H16B 109.5
C14 C16 H16C 109.5
H16A C16 H16C 109.5
H16B C16 H16C 109.5
C14 C17 H17A 109.5
C14 C17 H17B 109.5
H17A C17 H17B 109.5
C14 C17 H17C 109.5
H17A C17 H17C 109.5
H17B C17 H17C 109.5
Rh1 C18 H18A 109.5
Rh1 C18 H18B 109.5
H18A C18 H18B 109.5
Rh1 C18 H18C 109.5
H18A C18 H18C 109.5
H18B C18 H18C 109.5
C31 Rh2 C35 38.4(2)
C31 Rh2 C33 38.0(2)
C35 Rh2 C33 63.3(2)
C31 Rh2 C32 61.6(3)
C35 Rh2 C32 62.0(2)
C33 Rh2 C32 35.8(2)
C31 Rh2 C34 62.0(2)
C35 Rh2 C34 36.7(2)
C33 Rh2 C34 61.2(2)
C32 Rh2 C34 36.7(2)
C31 Rh2 P2 103.26(19)
C35 Rh2 P2 84.04(16)
C33 Rh2 P2 141.28(19)
C32 Rh2 P2 141.41(18)
C34 Rh2 P2 104.81(17)
C31 Rh2 C54 94.7(2)
C35 Rh2 C54 130.31(19)
C33 Rh2 C54 89.8(2)
C32 Rh2 C54 118.56(19)
C34 Rh2 C54 151.00(18)
P2 Rh2 C54 96.85(10)
C31 Rh2 I2 155.28(19)
C35 Rh2 I2 138.72(17)
C33 Rh2 I2 117.98(18)
C32 Rh2 I2 94.81(17)
C34 Rh2 I2 104.34(16)
P2 Rh2 I2 100.15(4)
C54 Rh2 I2 90.29(11)
C48 P2 C37 104.1(3)
C48 P2 C44 103.4(2)
C37 P2 C44 107.0(3)
C48 P2 Rh2 119.67(15)
C37 P2 Rh2 100.2(2)
C44 P2 Rh2 120.67(18)
C35 C31 C33 108.2(6)
C35 C31 Rh2 71.5(3)
C33 C31 Rh2 74.1(3)
C35 C31 H31 125.9
C33 C31 H31 125.9
Rh2 C31 H31 120.3
C33 C32 C34 109.4(6)
C33 C32 Rh2 71.1(4)
C34 C32 Rh2 71.7(3)
C33 C32 H32 125.3
C34 C32 H32 125.3
Rh2 C32 H32 123.5
C32 C33 C31 107.0(6)
C32 C33 Rh2 73.1(3)
C31 C33 Rh2 67.8(3)
C32 C33 H33 126.5
C31 C33 H33 126.5
Rh2 C33 H33 124.1
C35 C34 C32 107.8(6)
C35 C34 Rh2 68.0(3)
C32 C34 Rh2 71.6(3)
C35 C34 H34 126.1
C32 C34 H34 126.1
Rh2 C34 H34 125.9
C34 C35 C31 107.4(6)
C34 C35 C36 126.1(6)
C31 C35 C36 126.4(6)
C34 C35 Rh2 75.2(3)
C31 C35 Rh2 70.1(3)
C36 C35 Rh2 117.2(4)
C35 C36 C37 110.9(5)
C35 C36 H36A 109.5
C37 C36 H36A 109.5
C35 C36 H36B 109.5
C37 C36 H36B 109.5
H36A C36 H36B 108.0
C36 C37 P2 110.5(4)
C36 C37 H37A 109.6
P2 C37 H37A 109.6
C36 C37 H37B 109.6
P2 C37 H37B 109.6
H37A C37 H37B 108.1
C47 C44 C45 110.2(5)
C47 C44 C46 110.1(5)
C45 C44 C46 108.4(5)
C47 C44 P2 109.3(4)
C45 C44 P2 108.9(4)
C46 C44 P2 109.9(4)
C44 C45 H45A 109.5
C44 C45 H45B 109.5
H45A C45 H45B 109.5
C44 C45 H45C 109.5
H45A C45 H45C 109.5
H45B C45 H45C 109.5
C44 C46 H46A 109.5
C44 C46 H46B 109.5
H46A C46 H46B 109.5
C44 C46 H46C 109.5
H46A C46 H46C 109.5
H46B C46 H46C 109.5
C44 C47 H47A 109.5
C44 C47 H47B 109.5
H47A C47 H47B 109.5
C44 C47 H47C 109.5
H47A C47 H47C 109.5
H47B C47 H47C 109.5
C49 C48 C50 117.7(5)
C49 C48 P2 124.2(4)
C50 C48 P2 118.1(4)
C48 C49 C51 121.2(6)
C48 C49 H49 119.4
C51 C49 H49 119.4
C52 C50 C48 121.3(6)
C52 C50 H50 119.4
C48 C50 H50 119.4
C53 C51 C49 119.4(5)
C53 C51 H51 120.3
C49 C51 H51 120.3
C50 C52 C53 119.4(5)
C50 C52 H52 120.3
C53 C52 H52 120.3
C51 C53 C52 121.1(4)
C51 C53 H53 119.4
C52 C53 H53 119.4
Rh2 C54 H54A 109.5
Rh2 C54 H54B 109.5
H54A C54 H54B 109.5
Rh2 C54 H54C 109.5
H54A C54 H54C 109.5
H54B C54 H54C 109.5

loop_
_geom_bond_atom_site_label_1
_geom_bond_atom_site_label_2
_geom_bond_distance
Rh1 C2 2.148(5)
Rh1 C1 2.167(6)
Rh1 C18 2.174(5)
Rh1 C3 2.228(6)
Rh1 C5 2.250(6)
Rh1 C4 2.261(7)
Rh1 P1 2.2739(14)
Rh1 I1 2.6859(9)
P1 C8 1.814(5)
P1 C7 1.857(5)
P1 C14 1.889(5)
C1 C2 1.427(9)
C1 C5 1.438(10)
C1 C6 1.495(9)
C2 C3 1.390(10)
C2 H2 0.9300
C3 C4 1.331(11)
C3 H3 0.9300
C4 C5 1.384(11)
C4 H4 0.9300
C5 H5 0.9300
C6 C7 1.503(9)
C6 H6A 0.9800
C6 H6B 0.9800
C7 H7A 0.9800
C7 H7B 0.9800
C8 C13 1.393(8)
C8 C9 1.399(7)
C9 C10 1.395(8)
C9 H9 0.9300
C10 C11 1.365(10)
C10 H10 0.9300
C11 C12 1.361(10)
C11 H11 0.9300
C12 C13 1.374(9)
C12 H12 0.9300
C13 H13 0.9300
C14 C16 1.530(8)
C14 C15 1.532(7)
C14 C17 1.550(7)
C15 H15A 0.9800
C15 H15B 0.9800
C15 H15C 0.9800
C16 H16A 0.9800
C16 H16B 0.9800
C16 H16C 0.9800
C17 H17A 0.9800
C17 H17B 0.9800
C17 H17C 0.9800
C18 H18A 0.9800
C18 H18B 0.9800
C18 H18C 0.9800
Rh2 C31 2.152(6)
Rh2 C35 2.170(6)
Rh2 C33 2.235(6)
Rh2 C32 2.260(6)
Rh2 C34 2.262(6)
Rh2 P2 2.2692(14)
Rh2 C54 2.294(4)
Rh2 I2 2.6804(9)
P2 C48 1.821(5)
P2 C37 1.858(6)
P2 C44 1.895(5)
C31 C35 1.422(9)
C31 C33 1.432(9)
C31 H31 0.9300
C32 C33 1.382(9)
C32 C34 1.424(9)
C32 H32 0.9300
C33 H33 0.9300
C34 C35 1.400(9)
C34 H34 0.9300
C35 C36 1.500(9)
C36 C37 1.515(9)
C36 H36A 0.9800
C36 H36B 0.9800
C37 H37A 0.9800
C37 H37B 0.9800
C44 C47 1.519(8)
C44 C45 1.520(8)
C44 C46 1.543(8)
C45 H45A 0.9800
C45 H45B 0.9800
C45 H45C 0.9800
C46 H46A 0.9800
C46 H46B 0.9800
C46 H46C 0.9800
C47 H47A 0.9800
C47 H47B 0.9800
C47 H47C 0.9800
C48 C49 1.376(7)
C48 C50 1.406(7)
C49 C51 1.400(8)
C49 H49 0.9300
C50 C52 1.371(8)
C50 H50 0.9300
C51 C53 1.357(8)
C51 H51 0.9300
C52 C53 1.381(8)
C52 H52 0.9300
C53 H53 0.9300
C54 H54A 0.9800
C54 H54B 0.9800
C54 H54C 0.9800
